data_2300165
loop_
_publ_author_name
'Seredyuk, Maksym'
'Gaspar, Ana B.'
'Kusz, Joachim'
'Bednarek, Gabriela'
'G\"utlich, Philipp'

_publ_section_title
;
 Variable-temperature X-ray crystal structure determinations of
 {Fe[tren(6-Mepy)~3~]}(ClO~4~)~2~ and {Zn[tren(6-Mepy)~3~]}(ClO~4~)~2~
 compounds: correlation of the structural data with magnetic and
 M\"ossbauer spectroscopy data
;
_journal_issue 6
_journal_name_full 'Journal of Applied Crystallography'
_journal_page_first 1135
_journal_page_last 1145
_journal_paper_doi 10.1107/S0021889807048571
_journal_volume 40
_journal_year 2007
_chemical_formula_sum 'C27 H33 Cl2 Fe N7 O8'
_chemical_formula_weight 710.35
_chemical_name_systematic
;
 ?
;
_space_group_IT_number 14
_symmetry_cell_setting monoclinic
_symmetry_space_group_name_Hall '-P 2ybc'
_symmetry_space_group_name_H-M 'P 1 21/c 1'
_atom_sites_solution_hydrogens geom
_atom_sites_solution_primary direct
_atom_sites_solution_secondary difmap
_audit_creation_method SHELXL-97
_cell_angle_alpha 90.00
_cell_angle_beta 91.467(3)
_cell_angle_gamma 90.00
_cell_formula_units_Z 4
_cell_length_a 10.1834(3)
_cell_length_b 19.0720(5)
_cell_length_c 15.0304(4)
_cell_measurement_temperature 130(2)
_cell_volume 2918.21(14)
_computing_cell_refinement
;
CrysAlis RED, Oxford Diffraction Ltd.,
Version 1.171.29.2 (release 20-01-2006 CrysAlis171 .NET)
(compiled Jan 20 2006,12:36:28)
;
_computing_data_collection
;
CrysAlis CCD, Oxford Diffraction Ltd.,
Version 1.171.29.2 (release 20-01-2006 CrysAlis171 .NET)
(compiled Jan 20 2006,12:36:28)
;
_computing_data_reduction
;
CrysAlis RED, Oxford Diffraction Ltd.,
Version 1.171.29.2 (release 20-01-2006 CrysAlis171 .NET)
(compiled Jan 20 2006,12:36:28)
;
_computing_structure_refinement 'SHELXL-97 (Sheldrick, 1997)'
_computing_structure_solution 'SHELXS-97 (Sheldrick, 1990)'
_diffrn_ambient_temperature 130(2)
_diffrn_detector_area_resol_mean 16.0328
_diffrn_measured_fraction_theta_full 0.997
_diffrn_measured_fraction_theta_max 0.910
_diffrn_measurement_device_type KM4_CCD_Sapphire3
_diffrn_measurement_method \q-scan
_diffrn_radiation_monochromator graphite
_diffrn_radiation_source 'fine-focus sealed tube'
_diffrn_radiation_type MoK\a
_diffrn_radiation_wavelength 0.71073
_diffrn_reflns_av_R_equivalents 0.0191
_diffrn_reflns_av_sigmaI/netI 0.0274
_diffrn_reflns_limit_h_max 15
_diffrn_reflns_limit_h_min -15
_diffrn_reflns_limit_k_max 21
_diffrn_reflns_limit_k_min -28
_diffrn_reflns_limit_l_max 21
_diffrn_reflns_limit_l_min -22
_diffrn_reflns_number 28510
_diffrn_reflns_theta_full 25.00
_diffrn_reflns_theta_max 32.84
_diffrn_reflns_theta_min 2.93
_exptl_absorpt_coefficient_mu 0.764
_exptl_absorpt_correction_T_max 0.93027
_exptl_absorpt_correction_T_min 0.91247
_exptl_absorpt_correction_type multi-scan
_exptl_absorpt_process_details
;
CrysAlis RED, Oxford Diffraction Ltd.,
Version 1.171.29.2 (release 20-01-2006 CrysAlis171 .NET)
(compiled Jan 20 2006,12:36:28)
Empirical absorption correction using spherical harmonics,
implemented in SCALE3 ABSPACK scaling algorithm.
;
_exptl_crystal_colour 'dark red'
_exptl_crystal_density_diffrn 1.617
_exptl_crystal_density_method 'not measured'
_exptl_crystal_description polyhedron
_exptl_crystal_F_000 1472
_exptl_crystal_size_max 0.34
_exptl_crystal_size_mid 0.29
_exptl_crystal_size_min 0.10
_refine_diff_density_max 0.962
_refine_diff_density_min -0.896
_refine_ls_extinction_method none
_refine_ls_goodness_of_fit_ref 1.003
_refine_ls_hydrogen_treatment constr
_refine_ls_matrix_type full
_refine_ls_number_parameters 409
_refine_ls_number_reflns 9866
_refine_ls_number_restraints 0
_refine_ls_restrained_S_all 1.003
_refine_ls_R_factor_all 0.0471
_refine_ls_R_factor_gt 0.0338
_refine_ls_shift/su_max 0.001
_refine_ls_shift/su_mean 0.000
_refine_ls_structure_factor_coef Fsqd
_refine_ls_weighting_details 'calc w=1/[\s^2^(Fo^2^)+(0.0770P)^2^+0.0000P] where P=(Fo^2^+2Fc^2^)/3'
_refine_ls_weighting_scheme calc
_refine_ls_wR_factor_gt 0.1032
_refine_ls_wR_factor_ref 0.1079
_reflns_number_gt 7674
_reflns_number_total 9866
_reflns_threshold_expression >2sigma(I)
_cod_data_source_file aj5096.cif
_cod_data_source_block 1-Fe_130
_cod_original_sg_symbol_H-M 'P 21/c'
_cod_database_code 2300165

loop_
_symmetry_equiv_pos_as_xyz
'x, y, z'
'-x, y+1/2, -z+1/2'
'-x, -y, -z'
'x, -y-1/2, z-1/2'

loop_
_atom_site_type_symbol
_atom_site_label
_atom_site_fract_x
_atom_site_fract_y
_atom_site_fract_z
_atom_site_U_iso_or_equiv
_atom_site_adp_type
_atom_site_calc_flag
_atom_site_refinement_flags
_atom_site_occupancy
_atom_site_disorder_assembly
_atom_site_disorder_group
Fe Fe1 0.690194(18) 0.070631(9) 0.738984(12) 0.01215(5) Uani d . 1 . .
Cl Cl1 1.35960(4) 0.317568(17) 0.53966(2) 0.02135(8) Uani d . 1 . .
Cl Cl2 1.22187(4) -0.147864(19) 0.70178(2) 0.02436(8) Uani d . 1 . .
N N1 0.60041(12) 0.09032(6) 0.62508(8) 0.0164(2) Uani d . 1 . .
N N2 0.82476(11) 0.14067(6) 0.68822(8) 0.0157(2) Uani d . 1 . .
N N3 0.76317(11) 0.05579(6) 0.86822(8) 0.0151(2) Uani d . 1 . .
N N4 0.61381(11) 0.15264(6) 0.79526(8) 0.0147(2) Uani d . 1 . .
N N5 0.55433(11) 0.00653(6) 0.77539(7) 0.0148(2) Uani d . 1 . .
N N6 0.75697(11) -0.01981(6) 0.67721(7) 0.0144(2) Uani d . 1 . .
N N7 0.34861(13) 0.11176(6) 0.72533(9) 0.0212(2) Uani d . 1 . .
O O1 1.33103(17) 0.30785(8) 0.63173(9) 0.0480(4) Uani d . 1 . .
O O2 1.43939(13) 0.26003(6) 0.50936(9) 0.0350(3) Uani d . 1 . .
O O3 1.23805(13) 0.31945(7) 0.48820(10) 0.0381(3) Uani d . 1 . .
O O7 1.1604(2) -0.20824(7) 0.66475(10) 0.0569(5) Uani d . 1 . .
O O5 1.3108(2) -0.12124(17) 0.63961(11) 0.1193(12) Uani d . 1 . .
O O6 1.1269(2) -0.09715(11) 0.72124(15) 0.0827(7) Uani d . 1 . .
O O4 1.42766(14) 0.38232(6) 0.52789(10) 0.0388(3) Uani d . 1 . .
O O8 1.29317(17) -0.16250(9) 0.78276(10) 0.0549(4) Uani d . 1 . .
C C1 0.56066(14) -0.05608(7) 0.74540(9) 0.0177(3) Uani d . 1 . .
H H11 0.4988 -0.0908 0.7616 0.021 Uiso calc R 1 . .
C C2 0.66627(14) -0.07205(7) 0.68549(9) 0.0164(2) Uani d . 1 . .
C C3 0.67449(16) -0.13669(7) 0.64407(10) 0.0223(3) Uani d . 1 . .
H H13 0.6073 -0.1707 0.6508 0.027 Uiso calc R 1 . .
C C4 0.78226(17) -0.15089(8) 0.59269(10) 0.0246(3) Uani d . 1 . .
H H14 0.7905 -0.1945 0.5628 0.030 Uiso calc R 1 . .
C C5 0.87658(15) -0.10000(7) 0.58637(10) 0.0213(3) Uani d . 1 . .
H H15 0.9527 -0.1092 0.5530 0.026 Uiso calc R 1 . .
C C6 0.86323(14) -0.03458(7) 0.62806(9) 0.0176(2) Uani d . 1 . .
C C7 0.66077(15) 0.13217(7) 0.57302(9) 0.0193(3) Uani d . 1 . .
H H17 0.6260 0.1430 0.5154 0.023 Uiso calc R 1 . .
C C8 0.78379(14) 0.16223(7) 0.60527(9) 0.0184(3) Uani d . 1 . .
C C9 0.85269(16) 0.20865(8) 0.55301(10) 0.0247(3) Uani d . 1 . .
H H19 0.8206 0.2212 0.4953 0.030 Uiso calc R 1 . .
C C10 0.96933(17) 0.23632(8) 0.58677(12) 0.0283(3) Uani d . 1 . .
H H110 1.0195 0.2681 0.5528 0.034 Uiso calc R 1 . .
C C11 1.01077(16) 0.21638(8) 0.67140(12) 0.0258(3) Uani d . 1 . .
H H111 1.0898 0.2354 0.6963 0.031 Uiso calc R 1 . .
C C12 0.93794(14) 0.16856(7) 0.72111(10) 0.0189(3) Uani d . 1 . .
C C13 0.64631(14) 0.16280(7) 0.87717(9) 0.0183(3) Uani d . 1 . .
H H113 0.6210 0.2042 0.9074 0.022 Uiso calc R 1 . .
C C14 0.72284(13) 0.10896(7) 0.92194(9) 0.0175(2) Uani d . 1 . .
C C15 0.74480(14) 0.11132(8) 1.01323(10) 0.0214(3) Uani d . 1 . .
H H115 0.7178 0.1507 1.0468 0.026 Uiso calc R 1 . .
C C16 0.80676(15) 0.05527(9) 1.05452(10) 0.0233(3) Uani d . 1 . .
H H116 0.8235 0.0549 1.1170 0.028 Uiso calc R 1 . .
C C17 0.84363(14) -0.00033(8) 1.00178(10) 0.0215(3) Uani d . 1 . .
H H117 0.8829 -0.0404 1.0289 0.026 Uiso calc R 1 . .
C C18 0.82440(13) 0.00112(7) 0.90909(9) 0.0175(2) Uani d . 1 . .
C C19 0.52160(14) 0.20332(7) 0.75499(10) 0.0178(2) Uani d . 1 . .
H H119 0.5399 0.2088 0.6910 0.021 Uiso calc R 1 . .
H H219 0.5335 0.2496 0.7840 0.021 Uiso calc R 1 . .
C C20 0.37980(14) 0.17839(7) 0.76561(10) 0.0195(3) Uani d . 1 . .
H H120 0.3620 0.1754 0.8299 0.023 Uiso calc R 1 . .
H H220 0.3200 0.2142 0.7395 0.023 Uiso calc R 1 . .
C C21 0.44585(13) 0.02294(7) 0.83423(9) 0.0180(3) Uani d . 1 . .
H H121 0.4754 0.0582 0.8787 0.022 Uiso calc R 1 . .
H H221 0.4202 -0.0199 0.8666 0.022 Uiso calc R 1 . .
C C22 0.32608(14) 0.05156(8) 0.78108(10) 0.0208(3) Uani d . 1 . .
H H122 0.2906 0.0133 0.7430 0.025 Uiso calc R 1 . .
H H222 0.2574 0.0640 0.8238 0.025 Uiso calc R 1 . .
C C23 0.47187(15) 0.06313(7) 0.59398(10) 0.0204(3) Uani d . 1 . .
H H123 0.4642 0.0135 0.6123 0.025 Uiso calc R 1 . .
H H223 0.4674 0.0647 0.5281 0.025 Uiso calc R 1 . .
C C24 0.35519(14) 0.10445(8) 0.63040(10) 0.0216(3) Uani d . 1 . .
H H124 0.3566 0.1520 0.6041 0.026 Uiso calc R 1 . .
H H224 0.2733 0.0815 0.6088 0.026 Uiso calc R 1 . .
C C30 0.87639(15) -0.05824(8) 0.85548(10) 0.0212(3) Uani d . 1 . .
H H130 0.8029 -0.0849 0.8292 0.032 Uiso calc R 1 . .
H H230 0.9296 -0.0891 0.8941 0.032 Uiso calc R 1 . .
H H330 0.9307 -0.0397 0.8080 0.032 Uiso calc R 1 . .
C C31 0.97215(15) 0.01746(8) 0.61996(11) 0.0241(3) Uani d . 1 . .
H H131 0.9419 0.0570 0.5832 0.036 Uiso calc R 1 . .
H H231 1.0473 -0.0050 0.5921 0.036 Uiso calc R 1 . .
H H331 0.9987 0.0345 0.6793 0.036 Uiso calc R 1 . .
C C32 0.99155(15) 0.14705(8) 0.81062(11) 0.0236(3) Uani d . 1 . .
H H132 0.9383 0.1680 0.8571 0.035 Uiso calc R 1 . .
H H232 1.0825 0.1632 0.8177 0.035 Uiso calc R 1 . .
H H332 0.9889 0.0958 0.8157 0.035 Uiso calc R 1 . .

loop_
_atom_site_aniso_label
_atom_site_aniso_U_11
_atom_site_aniso_U_22
_atom_site_aniso_U_33
_atom_site_aniso_U_12
_atom_site_aniso_U_13
_atom_site_aniso_U_23
Fe1 0.01313(9) 0.01160(9) 0.01179(9) -0.00024(6) 0.00187(6) 0.00018(6)
Cl1 0.02606(17) 0.01719(15) 0.02112(16) -0.00130(12) 0.00661(13) 0.00186(11)
Cl2 0.02579(18) 0.02477(17) 0.02245(17) 0.00202(13) -0.00119(13) -0.00121(13)
N1 0.0190(5) 0.0161(5) 0.0142(5) 0.0010(4) 0.0010(4) -0.0007(4)
N2 0.0161(5) 0.0131(5) 0.0180(5) 0.0009(4) 0.0047(4) 0.0006(4)
N3 0.0131(5) 0.0178(5) 0.0144(5) -0.0018(4) 0.0011(4) 0.0003(4)
N4 0.0133(5) 0.0136(5) 0.0174(5) -0.0004(4) 0.0035(4) -0.0010(4)
N5 0.0135(5) 0.0160(5) 0.0148(5) -0.0008(4) 0.0007(4) 0.0020(4)
N6 0.0168(5) 0.0128(5) 0.0135(5) 0.0004(4) 0.0012(4) 0.0009(4)
N7 0.0236(6) 0.0186(5) 0.0213(6) -0.0018(4) 0.0002(5) 0.0026(4)
O1 0.0740(11) 0.0454(8) 0.0255(6) 0.0237(7) 0.0193(7) 0.0134(6)
O2 0.0373(7) 0.0247(6) 0.0439(7) 0.0044(5) 0.0178(6) -0.0003(5)
O3 0.0316(7) 0.0391(7) 0.0433(8) -0.0011(5) -0.0041(6) -0.0103(6)
O7 0.1101(15) 0.0282(7) 0.0324(7) -0.0263(8) 0.0032(8) -0.0079(6)
O5 0.1108(18) 0.225(3) 0.0226(8) -0.117(2) 0.0156(10) -0.0140(13)
O6 0.0834(14) 0.0748(12) 0.0872(15) 0.0553(11) -0.0479(12) -0.0435(11)
O4 0.0368(7) 0.0237(6) 0.0561(9) -0.0091(5) 0.0050(6) 0.0039(6)
O8 0.0645(11) 0.0722(11) 0.0272(7) 0.0313(9) -0.0112(7) -0.0073(7)
C1 0.0166(6) 0.0167(6) 0.0200(6) -0.0024(5) 0.0009(5) 0.0021(5)
C2 0.0184(6) 0.0142(5) 0.0164(6) -0.0010(5) -0.0004(5) 0.0001(4)
C3 0.0260(7) 0.0154(6) 0.0256(7) -0.0025(5) 0.0005(6) -0.0029(5)
C4 0.0315(8) 0.0178(6) 0.0245(7) 0.0030(6) 0.0008(6) -0.0066(5)
C5 0.0264(7) 0.0187(6) 0.0190(6) 0.0043(5) 0.0045(5) -0.0027(5)
C6 0.0210(6) 0.0164(6) 0.0155(6) 0.0021(5) 0.0033(5) 0.0009(4)
C7 0.0240(7) 0.0194(6) 0.0146(6) 0.0025(5) 0.0024(5) 0.0018(5)
C8 0.0221(7) 0.0158(6) 0.0178(6) 0.0016(5) 0.0065(5) 0.0016(5)
C9 0.0324(8) 0.0202(7) 0.0221(7) -0.0001(6) 0.0099(6) 0.0060(5)
C10 0.0300(8) 0.0222(7) 0.0332(8) -0.0026(6) 0.0130(7) 0.0058(6)
C11 0.0213(7) 0.0218(7) 0.0346(8) -0.0042(5) 0.0075(6) 0.0014(6)
C12 0.0169(6) 0.0157(6) 0.0245(7) 0.0003(5) 0.0053(5) -0.0010(5)
C13 0.0177(6) 0.0183(6) 0.0191(6) -0.0013(5) 0.0040(5) -0.0035(5)
C14 0.0155(6) 0.0224(6) 0.0147(6) -0.0031(5) 0.0018(5) -0.0019(5)
C15 0.0178(6) 0.0305(7) 0.0160(6) -0.0038(5) 0.0021(5) -0.0045(5)
C16 0.0185(7) 0.0376(8) 0.0137(6) -0.0063(6) 0.0007(5) 0.0021(5)
C17 0.0159(6) 0.0295(7) 0.0189(6) -0.0027(5) -0.0007(5) 0.0062(5)
C18 0.0131(6) 0.0215(6) 0.0177(6) -0.0030(5) -0.0003(5) 0.0034(5)
C19 0.0177(6) 0.0132(5) 0.0227(6) 0.0018(5) 0.0029(5) 0.0013(5)
C20 0.0175(6) 0.0175(6) 0.0237(7) 0.0022(5) 0.0032(5) 0.0017(5)
C21 0.0161(6) 0.0186(6) 0.0195(6) 0.0000(5) 0.0057(5) 0.0026(5)
C22 0.0159(6) 0.0202(6) 0.0266(7) -0.0009(5) 0.0041(5) 0.0047(5)
C23 0.0229(7) 0.0217(6) 0.0165(6) -0.0020(5) -0.0044(5) 0.0000(5)
C24 0.0186(7) 0.0246(7) 0.0215(7) -0.0007(5) -0.0042(5) 0.0025(5)
C30 0.0221(7) 0.0196(6) 0.0218(7) 0.0028(5) -0.0025(5) 0.0026(5)
C31 0.0233(7) 0.0174(6) 0.0322(8) 0.0004(5) 0.0129(6) -0.0015(5)
C32 0.0171(6) 0.0245(7) 0.0293(8) -0.0050(5) -0.0007(6) 0.0019(6)

loop_
_atom_type_symbol
_atom_type_description
_atom_type_scat_dispersion_real
_atom_type_scat_dispersion_imag
_atom_type_scat_source
C C 0.0033 0.0016 'International Tables Vol C Tables 4.2.6.8 and 6.1.1.4'
H H 0.0000 0.0000 'International Tables Vol C Tables 4.2.6.8 and 6.1.1.4'
N N 0.0061 0.0033 'International Tables Vol C Tables 4.2.6.8 and 6.1.1.4'
O O 0.0106 0.0060 'International Tables Vol C Tables 4.2.6.8 and 6.1.1.4'
Cl Cl 0.1484 0.1585 'International Tables Vol C Tables 4.2.6.8 and 6.1.1.4'
Fe Fe 0.3463 0.8444 'International Tables Vol C Tables 4.2.6.8 and 6.1.1.4'

loop_
_geom_angle_atom_site_label_1
_geom_angle_atom_site_label_2
_geom_angle_atom_site_label_3
_geom_angle_site_symmetry_1
_geom_angle_site_symmetry_3
_geom_angle
_geom_angle_publ_flag
N5 Fe1 N4 . . 95.05(5) ?
N5 Fe1 N1 . . 92.71(5) ?
N4 Fe1 N1 . . 92.46(5) ?
N5 Fe1 N2 . . 174.24(5) ?
N4 Fe1 N2 . . 85.27(4) ?
N1 Fe1 N2 . . 81.53(5) ?
N5 Fe1 N3 . . 83.74(4) ?
N4 Fe1 N3 . . 80.85(5) ?
N1 Fe1 N3 . . 172.09(5) ?
N2 Fe1 N3 . . 101.98(5) ?
N5 Fe1 N6 . . 81.18(5) ?
N4 Fe1 N6 . . 175.55(5) ?
N1 Fe1 N6 . . 85.38(5) ?
N2 Fe1 N6 . . 98.24(4) ?
N3 Fe1 N6 . . 101.00(4) ?
O4 Cl1 O1 . . 110.02(10) ?
O4 Cl1 O3 . . 108.92(8) ?
O1 Cl1 O3 . . 109.16(10) ?
O4 Cl1 O2 . . 109.79(8) ?
O1 Cl1 O2 . . 109.61(8) ?
O3 Cl1 O2 . . 109.34(8) ?
O6 Cl2 O5 . . 110.31(19) ?
O6 Cl2 O7 . . 109.99(13) ?
O5 Cl2 O7 . . 108.45(12) ?
O6 Cl2 O8 . . 107.15(10) ?
O5 Cl2 O8 . . 108.25(13) ?
O7 Cl2 O8 . . 112.67(10) ?
C7 N1 C23 . . 117.41(12) ?
C7 N1 Fe1 . . 115.59(10) ?
C23 N1 Fe1 . . 126.99(9) ?
C12 N2 C8 . . 116.91(12) ?
C12 N2 Fe1 . . 133.19(10) ?
C8 N2 Fe1 . . 109.88(9) ?
C18 N3 C14 . . 116.44(12) ?
C18 N3 Fe1 . . 132.64(9) ?
C14 N3 Fe1 . . 110.20(9) ?
C13 N4 C19 . . 116.32(11) ?
C13 N4 Fe1 . . 116.24(9) ?
C19 N4 Fe1 . . 127.43(9) ?
C1 N5 C21 . . 117.22(11) ?
C1 N5 Fe1 . . 116.58(10) ?
C21 N5 Fe1 . . 126.20(9) ?
C6 N6 C2 . . 116.69(11) ?
C6 N6 Fe1 . . 133.61(9) ?
C2 N6 Fe1 . . 109.53(9) ?
C24 N7 C20 . . 119.20(12) ?
C24 N7 C22 . . 120.76(12) ?
C20 N7 C22 . . 119.65(12) ?
N5 C1 C2 . . 117.33(12) ?
N5 C1 H11 . . 121.3 ?
C2 C1 H11 . . 121.3 ?
N6 C2 C3 . . 124.02(13) ?
N6 C2 C1 . . 114.62(11) ?
C3 C2 C1 . . 121.31(13) ?
C2 C3 C4 . . 118.87(14) ?
C2 C3 H13 . . 120.6 ?
C4 C3 H13 . . 120.6 ?
C5 C4 C3 . . 117.84(13) ?
C5 C4 H14 . . 121.1 ?
C3 C4 H14 . . 121.1 ?
C4 C5 C6 . . 121.48(14) ?
C4 C5 H15 . . 119.3 ?
C6 C5 H15 . . 119.3 ?
N6 C6 C5 . . 121.03(13) ?
N6 C6 C31 . . 120.71(12) ?
C5 C6 C31 . . 118.21(13) ?
N1 C7 C8 . . 117.68(12) ?
N1 C7 H17 . . 121.2 ?
C8 C7 H17 . . 121.2 ?
N2 C8 C9 . . 124.16(14) ?
N2 C8 C7 . . 115.26(12) ?
C9 C8 C7 . . 120.57(14) ?
C10 C9 C8 . . 118.54(15) ?
C10 C9 H19 . . 120.7 ?
C8 C9 H19 . . 120.7 ?
C11 C10 C9 . . 118.10(14) ?
C11 C10 H110 . . 120.9 ?
C9 C10 H110 . . 120.9 ?
C10 C11 C12 . . 121.03(15) ?
C10 C11 H111 . . 119.5 ?
C12 C11 H111 . . 119.5 ?
N2 C12 C11 . . 121.22(14) ?
N2 C12 C32 . . 120.61(12) ?
C11 C12 C32 . . 118.12(13) ?
N4 C13 C14 . . 117.57(12) ?
N4 C13 H113 . . 121.2 ?
C14 C13 H113 . . 121.2 ?
N3 C14 C15 . . 124.50(13) ?
N3 C14 C13 . . 114.77(12) ?
C15 C14 C13 . . 120.64(13) ?
C16 C15 C14 . . 118.71(13) ?
C16 C15 H115 . . 120.6 ?
C14 C15 H115 . . 120.6 ?
C15 C16 C17 . . 117.66(13) ?
C15 C16 H116 . . 121.2 ?
C17 C16 H116 . . 121.2 ?
C16 C17 C18 . . 121.45(14) ?
C16 C17 H117 . . 119.3 ?
C18 C17 H117 . . 119.3 ?
N3 C18 C17 . . 121.13(13) ?
N3 C18 C30 . . 120.27(12) ?
C17 C18 C30 . . 118.58(12) ?
N4 C19 C20 . . 110.32(11) ?
N4 C19 H119 . . 109.6 ?
C20 C19 H119 . . 109.6 ?
N4 C19 H219 . . 109.6 ?
C20 C19 H219 . . 109.6 ?
H119 C19 H219 . . 108.1 ?
N7 C20 C19 . . 115.37(12) ?
N7 C20 H120 . . 108.4 ?
C19 C20 H120 . . 108.4 ?
N7 C20 H220 . . 108.4 ?
C19 C20 H220 . . 108.4 ?
H120 C20 H220 . . 107.5 ?
N5 C21 C22 . . 111.19(11) ?
N5 C21 H121 . . 109.4 ?
C22 C21 H121 . . 109.4 ?
N5 C21 H221 . . 109.4 ?
C22 C21 H221 . . 109.4 ?
H121 C21 H221 . . 108.0 ?
N7 C22 C21 . . 116.58(12) ?
N7 C22 H122 . . 108.1 ?
C21 C22 H122 . . 108.1 ?
N7 C22 H222 . . 108.1 ?
C21 C22 H222 . . 108.1 ?
H122 C22 H222 . . 107.3 ?
N1 C23 C24 . . 113.26(12) ?
N1 C23 H123 . . 108.9 ?
C24 C23 H123 . . 108.9 ?
N1 C23 H223 . . 108.9 ?
C24 C23 H223 . . 108.9 ?
H123 C23 H223 . . 107.7 ?
N7 C24 C23 . . 117.34(12) ?
N7 C24 H124 . . 108.0 ?
C23 C24 H124 . . 108.0 ?
N7 C24 H224 . . 108.0 ?
C23 C24 H224 . . 108.0 ?
H124 C24 H224 . . 107.2 ?
C18 C30 H130 . . 109.5 ?
C18 C30 H230 . . 109.5 ?
H130 C30 H230 . . 109.5 ?
C18 C30 H330 . . 109.5 ?
H130 C30 H330 . . 109.5 ?
H230 C30 H330 . . 109.5 ?
C6 C31 H131 . . 109.5 ?
C6 C31 H231 . . 109.5 ?
H131 C31 H231 . . 109.5 ?
C6 C31 H331 . . 109.5 ?
H131 C31 H331 . . 109.5 ?
H231 C31 H331 . . 109.5 ?
C12 C32 H132 . . 109.5 ?
C12 C32 H232 . . 109.5 ?
H132 C32 H232 . . 109.5 ?
C12 C32 H332 . . 109.5 ?
H132 C32 H332 . . 109.5 ?
H232 C32 H332 . . 109.5 ?

loop_
_geom_bond_atom_site_label_1
_geom_bond_atom_site_label_2
_geom_bond_site_symmetry_2
_geom_bond_distance
_geom_bond_publ_flag
Fe1 N5 . 1.9357(11) ?
Fe1 N4 . 1.9494(11) ?
Fe1 N1 . 1.9565(12) ?
Fe1 N2 . 2.0732(11) ?
Fe1 N3 . 2.0812(11) ?
Fe1 N6 . 2.0814(11) ?
Cl1 O4 . 1.4293(12) ?
Cl1 O1 . 1.4335(13) ?
Cl1 O3 . 1.4432(14) ?
Cl1 O2 . 1.4460(12) ?
Cl2 O6 . 1.4036(16) ?
Cl2 O5 . 1.4126(18) ?
Cl2 O7 . 1.4177(14) ?
Cl2 O8 . 1.4287(15) ?
N1 C7 . 1.2852(18) ?
N1 C23 . 1.4730(18) ?
N2 C12 . 1.3515(18) ?
N2 C8 . 1.3677(18) ?
N3 C18 . 1.3542(17) ?
N3 C14 . 1.3659(17) ?
N4 C13 . 1.2814(18) ?
N4 C19 . 1.4675(17) ?
N5 C1 . 1.2785(17) ?
N5 C21 . 1.4665(17) ?
N6 C6 . 1.3553(17) ?
N6 C2 . 1.3663(17) ?
N7 C24 . 1.4368(19) ?
N7 C20 . 1.4396(18) ?
N7 C22 . 1.4432(18) ?
C1 C2 . 1.4526(19) ?
C1 H11 . 0.9500 ?
C2 C3 . 1.3847(19) ?
C3 C4 . 1.385(2) ?
C3 H13 . 0.9500 ?
C4 C5 . 1.371(2) ?
C4 H14 . 0.9500 ?
C5 C6 . 1.4044(19) ?
C5 H15 . 0.9500 ?
C6 C31 . 1.496(2) ?
C7 C8 . 1.450(2) ?
C7 H17 . 0.9500 ?
C8 C9 . 1.3862(19) ?
C9 C10 . 1.384(2) ?
C9 H19 . 0.9500 ?
C10 C11 . 1.383(2) ?
C10 H110 . 0.9500 ?
C11 C12 . 1.403(2) ?
C11 H111 . 0.9500 ?
C12 C32 . 1.496(2) ?
C13 C14 . 1.445(2) ?
C13 H113 . 0.9500 ?
C14 C15 . 1.3852(19) ?
C15 C16 . 1.381(2) ?
C15 H115 . 0.9500 ?
C16 C17 . 1.382(2) ?
C16 H116 . 0.9500 ?
C17 C18 . 1.4022(19) ?
C17 H117 . 0.9500 ?
C18 C30 . 1.494(2) ?
C19 C20 . 1.533(2) ?
C19 H119 . 0.9900 ?
C19 H219 . 0.9900 ?
C20 H120 . 0.9900 ?
C20 H220 . 0.9900 ?
C21 C22 . 1.541(2) ?
C21 H121 . 0.9900 ?
C21 H221 . 0.9900 ?
C22 H122 . 0.9900 ?
C22 H222 . 0.9900 ?
C23 C24 . 1.538(2) ?
C23 H123 . 0.9900 ?
C23 H223 . 0.9900 ?
C24 H124 . 0.9900 ?
C24 H224 . 0.9900 ?
C30 H130 . 0.9800 ?
C30 H230 . 0.9800 ?
C30 H330 . 0.9800 ?
C31 H131 . 0.9800 ?
C31 H231 . 0.9800 ?
C31 H331 . 0.9800 ?
C32 H132 . 0.9800 ?
C32 H232 . 0.9800 ?
C32 H332 . 0.9800 ?
